data_2240696
loop_
_publ_author_name
'Guino-o, Marites A.'
'Talbot, Meghan O.'
'Slitts, Michael M.'
'Pham, Theresa N.'
'Audi, Maya C.'
'Janzen, Daron E.'

_publ_section_title
;
 Crystal structures of five 1-alkyl-4-aryl-1,2,4-triazol-1-ium halide
 salts
;
_journal_issue 6
_journal_name_full 'Acta Crystallographica Section E'
_journal_page_first 628
_journal_page_last 635
_journal_paper_doi 10.1107/S2056989015009019
_journal_volume 71
_journal_year 2015
_chemical_formula_iupac 'C11 H14 N3 +, I -'
_chemical_formula_moiety 'C11 H14 N3 +, I -'
_chemical_formula_sum 'C11 H14 I N3'
_chemical_formula_weight 315.15
_chemical_name_systematic
;
1-Isopropyl-4-phenyl-1,2,4-triazol-1-ium iodide
;
_space_group_crystal_system monoclinic
_space_group_IT_number 14
_space_group_name_Hall '-P 2yn'
_space_group_name_H-M_alt 'P 1 21/n 1'
_symmetry_space_group_name_Hall '-P 2yn'
_symmetry_space_group_name_H-M 'P 1 21/n 1'
_atom_sites_solution_hydrogens geom
_audit_creation_method SHELXL-2014/7
_cell_angle_alpha 90
_cell_angle_beta 102.897(7)
_cell_angle_gamma 90
_cell_formula_units_Z 4
_cell_length_a 5.9326(11)
_cell_length_b 17.826(3)
_cell_length_c 12.129(2)
_cell_measurement_reflns_used 11444
_cell_measurement_temperature 173(2)
_cell_measurement_theta_max 27.59
_cell_measurement_theta_min 3.43
_cell_volume 1250.3(4)
_computing_cell_refinement
;
<i>CrystalClearSM Expert</i> (Rigaku, 2011)
;
_computing_data_collection
;
<i>CrystalClearSM Expert</i> (Rigaku, 2011)
;
_computing_data_reduction
;
<i>CrystalClearSM Expert</i> (Rigaku, 2011)
;
_computing_molecular_graphics
;
CrystalStructure (Rigaku, 2010)
;
_computing_publication_material
;
Mercury (Macrae <i>et al.</i>, 2006)
;
_computing_structure_refinement
;
SHELXL2014 (Sheldrick, 2015)
;
_computing_structure_solution
;
SIR97 (Altomare <i>et al.</i>, 1999)
;
_diffrn_ambient_temperature 173(2)
_diffrn_detector_area_resol_mean 6.849
_diffrn_measured_fraction_theta_full 0.999
_diffrn_measured_fraction_theta_max 0.999
_diffrn_measurement_device_type 'Rigaku XtaLAB mini'
_diffrn_measurement_method \w
_diffrn_radiation_type MoK\a
_diffrn_radiation_wavelength 0.71075
_diffrn_reflns_av_R_equivalents 0.0438
_diffrn_reflns_limit_h_max 7
_diffrn_reflns_limit_h_min -7
_diffrn_reflns_limit_k_max 23
_diffrn_reflns_limit_k_min -23
_diffrn_reflns_limit_l_max 15
_diffrn_reflns_limit_l_min -15
_diffrn_reflns_number 12823
_diffrn_reflns_theta_full 25.242
_diffrn_reflns_theta_max 27.480
_diffrn_reflns_theta_min 3.447
_exptl_absorpt_coefficient_mu 2.535
_exptl_absorpt_correction_T_max 0.776
_exptl_absorpt_correction_T_min 0.356
_exptl_absorpt_correction_type multi-scan
_exptl_absorpt_process_details
;
(<i>REQAB</i>; Rigaku, 1998)
;
_exptl_crystal_colour colorless
_exptl_crystal_density_diffrn 1.674
_exptl_crystal_density_method 'not measured'
_exptl_crystal_description prism
_exptl_crystal_F_000 616
_exptl_crystal_size_max 0.800
_exptl_crystal_size_mid 0.400
_exptl_crystal_size_min 0.100
_refine_diff_density_max 0.398
_refine_diff_density_min -0.693
_refine_ls_extinction_method none
_refine_ls_goodness_of_fit_ref 1.091
_refine_ls_hydrogen_treatment constr
_refine_ls_matrix_type full
_refine_ls_number_parameters 138
_refine_ls_number_reflns 2858
_refine_ls_number_restraints 0
_refine_ls_restrained_S_all 1.091
_refine_ls_R_factor_all 0.0260
_refine_ls_R_factor_gt 0.0226
_refine_ls_shift/su_max 0.002
_refine_ls_shift/su_mean 0.000
_refine_ls_structure_factor_coef Fsqd
_refine_ls_weighting_details 'w=1/[\s^2^(Fo^2^)+(0.0167P)^2^+0.5394P] where P=(Fo^2^+2Fc^2^)/3'
_refine_ls_weighting_scheme calc
_refine_ls_wR_factor_gt 0.0533
_refine_ls_wR_factor_ref 0.0546
_reflns_number_gt 2582
_reflns_number_total 2858
_reflns_threshold_expression I>2\s(I)
_cod_data_source_file zl2623sup1.cif
_cod_data_source_block salt3
_cod_database_code 2240696
_shelx_space_group_comment
;
The symmetry employed for this shelxl refinement is uniquely defined
by the following loop, which should always be used as a source of
symmetry information in preference to the above space-group names.
They are only intended as comments.
;
_shelx_estimated_absorpt_t_min 0.236
_shelx_estimated_absorpt_t_max 0.786

loop_
_space_group_symop_operation_xyz
'x, y, z'
'-x+1/2, y+1/2, -z+1/2'
'-x, -y, -z'
'x-1/2, -y-1/2, z-1/2'

loop_
_atom_site_type_symbol
_atom_site_label
_atom_site_fract_x
_atom_site_fract_y
_atom_site_fract_z
_atom_site_U_iso_or_equiv
_atom_site_adp_type
_atom_site_calc_flag
_atom_site_occupancy
I I1 0.15256(2) 0.20965(2) 0.66252(2) 0.02352(6) Uani d 1
N N1 0.3956(3) 0.19026(11) 0.39549(15) 0.0187(4) Uani d 1
N N2 0.5118(3) 0.29644(10) 0.46845(17) 0.0209(4) Uani d 1
N N3 0.3012(3) 0.31018(12) 0.39771(16) 0.0236(4) Uani d 1
C C1 0.5686(4) 0.22566(13) 0.46767(19) 0.0212(5) Uani d 1
H H1 0.7062 0.2033 0.5101 0.025 Uiso calc 1
C C2 0.2350(4) 0.24481(13) 0.35485(19) 0.0226(5) Uani d 1
H H2 0.0932 0.2359 0.3020 0.027 Uiso calc 1
C C3 0.6455(4) 0.35740(13) 0.53664(19) 0.0257(5) Uani d 1
H H3 0.7619 0.3342 0.5999 0.031 Uiso calc 1
C C4 0.7738(5) 0.40192(15) 0.4629(2) 0.0392(6) Uani d 1
H H4A 0.6625 0.4228 0.3982 0.047 Uiso calc 1
H H4B 0.8817 0.3688 0.4358 0.047 Uiso calc 1
H H4C 0.8599 0.4428 0.5073 0.047 Uiso calc 1
C C5 0.4824(4) 0.40497(14) 0.5871(2) 0.0335(6) Uani d 1
H H5A 0.4001 0.3730 0.6308 0.040 Uiso calc 1
H H5B 0.3705 0.4296 0.5262 0.040 Uiso calc 1
H H5C 0.5710 0.4430 0.6369 0.040 Uiso calc 1
C C6 0.3826(4) 0.11147(13) 0.36959(18) 0.0205(5) Uani d 1
C C7 0.5430(4) 0.08035(15) 0.3150(2) 0.0294(5) Uani d 1
H H7 0.6593 0.1105 0.2945 0.035 Uiso calc 1
C C8 0.5291(5) 0.00422(16) 0.2914(2) 0.0393(6) Uani d 1
H H8 0.6388 -0.0185 0.2556 0.047 Uiso calc 1
C C9 0.3563(4) -0.03878(15) 0.3195(2) 0.0376(6) Uani d 1
H H9 0.3462 -0.0907 0.3016 0.045 Uiso calc 1
C C10 0.1980(5) -0.00676(15) 0.3736(2) 0.0349(6) Uani d 1
H H10 0.0800 -0.0368 0.3928 0.042 Uiso calc 1
C C11 0.2112(4) 0.06924(14) 0.4001(2) 0.0285(5) Uani d 1
H H11 0.1047 0.0916 0.4382 0.034 Uiso calc 1

loop_
_atom_site_aniso_label
_atom_site_aniso_U_11
_atom_site_aniso_U_22
_atom_site_aniso_U_33
_atom_site_aniso_U_12
_atom_site_aniso_U_13
_atom_site_aniso_U_23
I1 0.01997(9) 0.02622(11) 0.02322(10) -0.00035(5) 0.00235(6) -0.00040(6)
N1 0.0184(9) 0.0182(9) 0.0187(9) 0.0009(7) 0.0021(7) -0.0004(8)
N2 0.0204(10) 0.0189(10) 0.0220(10) 0.0016(7) 0.0015(8) 0.0004(8)
N3 0.0237(10) 0.0198(10) 0.0254(10) 0.0050(8) 0.0013(8) 0.0028(8)
C1 0.0205(11) 0.0176(11) 0.0235(11) 0.0014(9) 0.0009(9) -0.0013(9)
C2 0.0206(11) 0.0218(13) 0.0236(11) 0.0031(9) 0.0011(9) 0.0009(10)
C3 0.0275(12) 0.0162(12) 0.0291(12) -0.0003(9) -0.0024(9) -0.0032(10)
C4 0.0370(14) 0.0268(14) 0.0583(18) -0.0093(11) 0.0202(13) -0.0114(13)
C5 0.0430(15) 0.0260(14) 0.0333(13) -0.0031(11) 0.0125(11) -0.0098(11)
C6 0.0220(10) 0.0183(12) 0.0186(10) 0.0023(9) -0.0008(8) 0.0002(9)
C7 0.0272(12) 0.0267(13) 0.0351(13) 0.0014(10) 0.0091(10) -0.0034(11)
C8 0.0406(15) 0.0309(15) 0.0462(16) 0.0097(12) 0.0091(12) -0.0090(13)
C9 0.0534(17) 0.0160(13) 0.0371(14) 0.0016(11) -0.0032(12) -0.0042(11)
C10 0.0454(15) 0.0238(14) 0.0340(14) -0.0097(11) 0.0061(11) 0.0029(11)
C11 0.0350(13) 0.0247(13) 0.0271(12) -0.0025(10) 0.0096(10) 0.0004(10)

loop_
_atom_type_symbol
_atom_type_description
_atom_type_scat_dispersion_real
_atom_type_scat_dispersion_imag
_atom_type_scat_source
I I -0.4742 1.8119 'International Tables Vol C Tables 4.2.6.8 and 6.1.1.4'
N N 0.0061 0.0033 'International Tables Vol C Tables 4.2.6.8 and 6.1.1.4'
C C 0.0033 0.0016 'International Tables Vol C Tables 4.2.6.8 and 6.1.1.4'
H H 0.0000 0.0000 'International Tables Vol C Tables 4.2.6.8 and 6.1.1.4'

loop_
_geom_angle_atom_site_label_1
_geom_angle_atom_site_label_2
_geom_angle_atom_site_label_3
_geom_angle
C1 N1 C2 105.57(19)
C1 N1 C6 126.54(19)
C2 N1 C6 127.88(19)
C1 N2 N3 111.62(19)
C1 N2 C3 127.22(19)
N3 N2 C3 121.14(18)
C2 N3 N2 103.99(18)
N2 C1 N1 107.3(2)
N2 C1 H1 126.4
N1 C1 H1 126.4
N3 C2 N1 111.6(2)
N3 C2 H2 124.2
N1 C2 H2 124.2
N2 C3 C5 108.96(19)
N2 C3 C4 109.27(19)
C5 C3 C4 113.2(2)
N2 C3 H3 108.4
C5 C3 H3 108.4
C4 C3 H3 108.4
C3 C4 H4A 109.5
C3 C4 H4B 109.5
H4A C4 H4B 109.5
C3 C4 H4C 109.5
H4A C4 H4C 109.5
H4B C4 H4C 109.5
C3 C5 H5A 109.5
C3 C5 H5B 109.5
H5A C5 H5B 109.5
C3 C5 H5C 109.5
H5A C5 H5C 109.5
H5B C5 H5C 109.5
C11 C6 C7 122.2(2)
C11 C6 N1 118.8(2)
C7 C6 N1 119.0(2)
C8 C7 C6 118.3(2)
C8 C7 H7 120.9
C6 C7 H7 120.9
C9 C8 C7 120.3(2)
C9 C8 H8 119.8
C7 C8 H8 119.8
C8 C9 C10 120.5(3)
C8 C9 H9 119.7
C10 C9 H9 119.7
C9 C10 C11 120.1(2)
C9 C10 H10 119.9
C11 C10 H10 119.9
C6 C11 C10 118.5(2)
C6 C11 H11 120.8
C10 C11 H11 120.8

loop_
_geom_bond_atom_site_label_1
_geom_bond_atom_site_label_2
_geom_bond_distance
N1 C1 1.348(3)
N1 C2 1.374(3)
N1 C6 1.437(3)
N2 C1 1.306(3)
N2 N3 1.371(3)
N2 C3 1.484(3)
N3 C2 1.301(3)
C1 H1 0.9500
C2 H2 0.9500
C3 C5 1.515(3)
C3 C4 1.520(3)
C3 H3 1.0000
C4 H4A 0.9800
C4 H4B 0.9800
C4 H4C 0.9800
C5 H5A 0.9800
C5 H5B 0.9800
C5 H5C 0.9800
C6 C11 1.380(3)
C6 C7 1.390(3)
C7 C8 1.386(4)
C7 H7 0.9500
C8 C9 1.382(4)
C8 H8 0.9500
C9 C10 1.384(4)
C9 H9 0.9500
C10 C11 1.390(4)
C10 H10 0.9500
C11 H11 0.9500

loop_
_geom_hbond_atom_site_label_D
_geom_hbond_atom_site_label_H
_geom_hbond_atom_site_label_A
_geom_hbond_site_symmetry_A
_geom_hbond_distance_DH
_geom_hbond_distance_HA
_geom_hbond_distance_DA
_geom_hbond_angle_DHA
C1 H1 I1 1_655 0.95 2.87 3.744(2) 152.7
C2 H2 I1 4_565 0.95 2.94 3.800(2) 150.6
C3 H3 I1 1_655 1.00 3.18 4.033(2) 144.6

loop_
_geom_torsion_atom_site_label_1
_geom_torsion_atom_site_label_2
_geom_torsion_atom_site_label_3
_geom_torsion_atom_site_label_4
_geom_torsion
C1 N2 N3 C2 0.0(2)
C3 N2 N3 C2 -178.7(2)
N3 N2 C1 N1 0.1(3)
C3 N2 C1 N1 178.8(2)
C2 N1 C1 N2 -0.2(2)
C6 N1 C1 N2 -178.9(2)
N2 N3 C2 N1 -0.1(2)
C1 N1 C2 N3 0.2(3)
C6 N1 C2 N3 178.9(2)
C1 N2 C3 C5 -135.4(2)
N3 N2 C3 C5 43.1(3)
C1 N2 C3 C4 100.5(3)
N3 N2 C3 C4 -81.0(3)
C1 N1 C6 C11 114.7(3)
C2 N1 C6 C11 -63.7(3)
C1 N1 C6 C7 -65.1(3)
C2 N1 C6 C7 116.5(3)
C11 C6 C7 C8 -0.3(4)
N1 C6 C7 C8 179.6(2)
C6 C7 C8 C9 1.3(4)
C7 C8 C9 C10 -1.3(4)
C8 C9 C10 C11 0.1(4)
C7 C6 C11 C10 -0.9(4)
N1 C6 C11 C10 179.3(2)
C9 C10 C11 C6 0.9(4)

_cod_database_fobs_code 2240696
